data_4320085
loop_
_publ_author_name
'Roger D. Willett'
'George Pon'
'Callie Nagy'

_publ_section_title
;
 Crystal Chemistry of the 4,4'-Dimethyl-2,2'bipyridine/Copper Bromide
 System
;
_journal_name_full 'Inorganic Chemistry'
_journal_page_first 4342
_journal_page_last 4352
_journal_paper_doi 10.1021/ic010229v
_journal_volume 40
_journal_year 2001
_chemical_formula_sum 'C24 H36 Br Cu N4 O6.5'
_chemical_formula_weight 628.02
_chemical_name_systematic
;
  [bis(4,4'-dimethyl-2,2'-bipyridine)copper(II)bromide] hydroxide hydrate
 
;
_space_group_IT_number 13
_symmetry_cell_setting monoclinic
_symmetry_space_group_name_Hall '-P 2yc'
_symmetry_space_group_name_H-M 'P 1 2/c 1'
_atom_sites_solution_hydrogens geom
_atom_sites_solution_primary direct
_atom_sites_solution_secondary difmap
_audit_creation_method SHELXL-97
_cell_angle_alpha 90.00
_cell_angle_beta 105.67(3)
_cell_angle_gamma 90.00
_cell_formula_units_Z 8
_cell_length_a 51.982(10)
_cell_length_b 7.2749(15)
_cell_length_c 14.098(3)
_cell_measurement_reflns_used 19778
_cell_measurement_temperature 293(2)
_cell_measurement_theta_max 23.26
_cell_measurement_theta_min 0.81
_cell_volume 5133(2)
_computing_cell_refinement 'Siemans SCANS '
_computing_data_collection 'Siemens SCANS'
_computing_data_reduction 'Siemens SHELXTL'
_computing_molecular_graphics 'Siemens SHELXTL'
_computing_publication_material 'Siemens SHELXTL'
_computing_structure_refinement 'SHELXL-97 (Sheldrick, 1997)'
_computing_structure_solution 'SHELXS-97 (Sheldrick, 1990)'
_diffrn_ambient_temperature 293(2)
_diffrn_measured_fraction_theta_full 0.967
_diffrn_measured_fraction_theta_max 0.967
_diffrn_measurement_device_type 'CCD detector'
_diffrn_measurement_method '\w scan'
_diffrn_radiation_monochromator graphite
_diffrn_radiation_source 'fine-focus sealed tube'
_diffrn_radiation_type MoK\a
_diffrn_radiation_wavelength 0.71073
_diffrn_reflns_av_R_equivalents 0.1396
_diffrn_reflns_av_sigmaI/netI 0.1822
_diffrn_reflns_limit_h_max 57
_diffrn_reflns_limit_h_min -57
_diffrn_reflns_limit_k_max 7
_diffrn_reflns_limit_k_min -8
_diffrn_reflns_limit_l_max 15
_diffrn_reflns_limit_l_min -15
_diffrn_reflns_number 19778
_diffrn_reflns_theta_full 23.26
_diffrn_reflns_theta_max 23.26
_diffrn_reflns_theta_min 0.81
_diffrn_standards_interval_time 'beginning and end'
_diffrn_standards_number 50
_exptl_absorpt_coefficient_mu 2.46
_exptl_absorpt_correction_type empirical
_exptl_absorpt_process_details SADABS
_exptl_crystal_colour green
_exptl_crystal_density_diffrn 1.625
_exptl_crystal_density_method 'not measured'
_exptl_crystal_description slat
_exptl_crystal_F_000 2592
_exptl_crystal_size_max 0.5
_exptl_crystal_size_mid 0.2
_exptl_crystal_size_min 0.02
_refine_diff_density_max 4.504
_refine_diff_density_min -2.451
_refine_diff_density_rms 0.294
_refine_ls_extinction_coef 0.00029(15)
_refine_ls_extinction_expression Fc^*^=kFc[1+0.001xFc^2^\l^3^/sin(2\q)]^-1/4^
_refine_ls_extinction_method SHELXL
_refine_ls_goodness_of_fit_ref 0.965
_refine_ls_hydrogen_treatment mixed
_refine_ls_matrix_type full
_refine_ls_number_parameters 610
_refine_ls_number_reflns 7127
_refine_ls_number_restraints 424
_refine_ls_restrained_S_all 0.942
_refine_ls_R_factor_all 0.1795
_refine_ls_R_factor_gt 0.1235
_refine_ls_shift/su_max 1.519
_refine_ls_shift/su_mean 0.093
_refine_ls_structure_factor_coef Fsqd
_refine_ls_weighting_details 'calc w=1/[\s^2^(Fo^2^)+(0.1876P)^2^+0.0000P] where P=(Fo^2^+2Fc^2^)/3'
_refine_ls_weighting_scheme calc
_refine_ls_wR_factor_gt 0.3160
_refine_ls_wR_factor_ref 0.3594
_reflns_number_gt 3015
_reflns_number_total 7127
_reflns_threshold_expression >2sigma(I)
_cod_data_source_file ic010229v_2.cif
_cod_data_source_block compound2-260twin'
_cod_depositor_comments
;
The following automatic conversions were performed:

'_symmetry_cell_setting' value 'Monoclinic' changed to 'monoclinic'
according to the built-in table from CIF Core dictionary named
'cif_core.dic' version 2.4.1 from 2010-06-29.

Automatic conversion script
Id: cif_fix_values 1646 2011-03-28 12:23:43Z adriana 
;
_cod_original_cell_volume 5133.1(18)
_cod_database_code 4320085

loop_
_symmetry_equiv_pos_as_xyz
'x, y, z'
'-x, y, -z+1/2'
'-x, -y, -z'
'x, -y, z-1/2'

loop_
_atom_site_label
_atom_site_type_symbol
_atom_site_fract_x
_atom_site_fract_y
_atom_site_fract_z
_atom_site_U_iso_or_equiv
_atom_site_adp_type
_atom_site_occupancy
_atom_site_symmetry_multiplicity
_atom_site_calc_flag
_atom_site_refinement_flags
_atom_site_disorder_assembly
_atom_site_disorder_group
Cu1 Cu 0.12452(6) 0.4007(2) 0.4964(2) 0.0169(5) Uani 1 1 d . . .
Cu2 Cu 0.37441(10) 0.6007(5) 0.4979(5) 0.0842(12) Uani 1 1 d . . .
Br1 Br 0.12461(5) 0.73908(19) 0.4957(2) 0.0266(5) Uani 1 1 d . . .
Br2 Br 0.37456(9) 0.2608(4) 0.4969(4) 0.0840(10) Uani 1 1 d . . .
N1 N 0.1017(2) 0.2665(19) 0.3745(9) 0.012(3) Uani 1 1 d DU . .
C2 C 0.1125(3) 0.256(2) 0.3027(10) 0.015(4) Uani 1 1 d DU . .
C3 C 0.1005(3) 0.176(2) 0.2145(10) 0.017(5) Uani 1 1 d DU . .
H3 H 0.1101 0.1580 0.1683 0.021 Uiso 1 1 calc R . .
C4 C 0.0737(3) 0.121(2) 0.1934(12) 0.024(5) Uani 1 1 d DU . .
C5 C 0.0639(3) 0.132(3) 0.2730(12) 0.030(6) Uani 1 1 d DU . .
H5 H 0.0468 0.0853 0.2666 0.036 Uiso 1 1 calc R . .
C6 C 0.0767(3) 0.203(2) 0.3590(12) 0.020(5) Uani 1 1 d DU . .
H6 H 0.0683 0.2092 0.4093 0.024 Uiso 1 1 calc R . .
C7 C 0.0585(4) 0.061(2) 0.0982(14) 0.038(7) Uani 1 1 d DU . .
H7A H 0.0405 0.0345 0.0998 0.057 Uiso 1 1 calc R . .
H7B H 0.0665 -0.0485 0.0804 0.057 Uiso 1 1 calc R . .
H7C H 0.0584 0.1553 0.0505 0.057 Uiso 1 1 calc R . .
N1' N 0.1484(3) 0.3915(19) 0.4134(10) 0.018(4) Uani 1 1 d DU . .
C2' C 0.1401(3) 0.321(3) 0.3268(11) 0.024(5) Uani 1 1 d DU . .
C3' C 0.1545(3) 0.313(2) 0.2605(12) 0.018(5) Uani 1 1 d DU . .
H3' H 0.1469 0.2697 0.1971 0.022 Uiso 1 1 calc R . .
C4' C 0.1815(3) 0.372(2) 0.2893(13) 0.033(6) Uani 1 1 d DU . .
C5' C 0.1896(3) 0.448(2) 0.3815(13) 0.022(5) Uani 1 1 d DU . .
H5' H 0.2068 0.4963 0.4038 0.027 Uiso 1 1 calc R . .
C6' C 0.1733(3) 0.454(2) 0.4392(12) 0.024(5) Uani 1 1 d DU . .
H6' H 0.1797 0.5044 0.5017 0.029 Uiso 1 1 calc R . .
C7' C 0.1984(5) 0.360(3) 0.2254(16) 0.047(7) Uani 1 1 d DU . .
H7'A H 0.2156 0.4120 0.2574 0.070 Uiso 1 1 calc R . .
H7'B H 0.1906 0.4268 0.1658 0.070 Uiso 1 1 calc R . .
H7'C H 0.2006 0.2336 0.2099 0.070 Uiso 1 1 calc R . .
N11 N 0.1467(2) 0.268(2) 0.6170(11) 0.019(4) Uani 1 1 d DU . .
C12 C 0.1356(3) 0.246(2) 0.6873(10) 0.011(4) Uani 1 1 d DU . .
C13 C 0.1490(3) 0.183(2) 0.7777(12) 0.023(5) Uani 1 1 d DU . .
H13 H 0.1404 0.1809 0.8278 0.028 Uiso 1 1 calc R . .
C14 C 0.1755(3) 0.119(2) 0.7977(12) 0.034(6) Uani 1 1 d DU . .
C15 C 0.1856(3) 0.133(2) 0.7178(11) 0.024(5) Uani 1 1 d DU . .
H15 H 0.2029 0.0912 0.7233 0.029 Uiso 1 1 calc R . .
C16 C 0.1715(3) 0.204(2) 0.6329(12) 0.034(6) Uani 1 1 d DU . .
H16 H 0.1795 0.2085 0.5812 0.040 Uiso 1 1 calc R . .
C17 C 0.1890(4) 0.037(3) 0.8893(13) 0.047(7) Uani 1 1 d DU . .
H17A H 0.2067 0.0027 0.8881 0.070 Uiso 1 1 calc R . .
H17B H 0.1794 -0.0698 0.9002 0.070 Uiso 1 1 calc R . .
H17C H 0.1900 0.1240 0.9415 0.070 Uiso 1 1 calc R . .
N11' N 0.1004(2) 0.3993(16) 0.5788(9) 0.008(3) Uani 1 1 d DU . .
C12' C 0.1083(3) 0.322(2) 0.6635(10) 0.006(4) Uani 1 1 d DU . .
C13' C 0.0942(3) 0.310(3) 0.7306(13) 0.036(6) Uani 1 1 d DU . .
H13' H 0.1012 0.2542 0.7914 0.043 Uiso 1 1 calc R . .
C14' C 0.0681(3) 0.387(2) 0.7045(13) 0.026(5) Uani 1 1 d DU . .
C15' C 0.0595(3) 0.463(2) 0.6123(11) 0.023(5) Uani 1 1 d DU . .
H15' H 0.0424 0.5113 0.5908 0.028 Uiso 1 1 calc R . .
C16' C 0.0755(3) 0.467(2) 0.5539(12) 0.013(4) Uani 1 1 d DU . .
H16' H 0.0692 0.5206 0.4920 0.016 Uiso 1 1 calc R . .
C17' C 0.0512(3) 0.368(3) 0.7687(14) 0.030(6) Uani 1 1 d DU . .
H17D H 0.0343 0.4254 0.7395 0.045 Uiso 1 1 calc R . .
H17E H 0.0594 0.4248 0.8308 0.045 Uiso 1 1 calc R . .
H17F H 0.0484 0.2394 0.7789 0.045 Uiso 1 1 calc R . .
N21 N 0.3552(6) 0.737(3) 0.383(2) 0.084(9) Uani 1 1 d U . .
C22 C 0.3653(6) 0.757(5) 0.302(3) 0.077(9) Uani 1 1 d U . .
C23 C 0.3520(6) 0.808(4) 0.217(3) 0.069(8) Uani 1 1 d U . .
H23 H 0.3593 0.7944 0.1641 0.083 Uiso 1 1 calc R . .
C24 C 0.3258(6) 0.886(3) 0.201(2) 0.059(7) Uani 1 1 d U . .
C25 C 0.3132(4) 0.870(3) 0.266(2) 0.042(6) Uani 1 1 d U . .
H25 H 0.2953 0.9032 0.2516 0.051 Uiso 1 1 calc R . .
C26 C 0.3276(6) 0.797(3) 0.366(3) 0.073(9) Uani 1 1 d U . .
H26 H 0.3191 0.7896 0.4160 0.088 Uiso 1 1 calc R . .
C27 C 0.3087(5) 0.936(4) 0.096(2) 0.063(9) Uani 1 1 d U . .
H27A H 0.2918 0.9849 0.0994 0.095 Uiso 1 1 calc R . .
H27B H 0.3059 0.8283 0.0554 0.095 Uiso 1 1 calc R . .
H27C H 0.3180 1.0270 0.0681 0.095 Uiso 1 1 calc R . .
N21' N 0.4003(5) 0.609(4) 0.421(2) 0.077(8) Uani 1 1 d U . .
C22' C 0.3913(7) 0.667(5) 0.332(3) 0.074(8) Uani 1 1 d U . .
C23' C 0.4064(7) 0.689(4) 0.267(3) 0.080(9) Uani 1 1 d U . .
H23' H 0.3998 0.7511 0.2076 0.096 Uiso 1 1 calc R . .
C24' C 0.4299(6) 0.622(4) 0.291(3) 0.071(9) Uani 1 1 d U . .
C25' C 0.4426(8) 0.571(5) 0.384(3) 0.093(11) Uani 1 1 d U . .
H25' H 0.4612 0.5691 0.4070 0.111 Uiso 1 1 calc R . .
C26' C 0.4259(7) 0.518(7) 0.446(3) 0.104(11) Uani 1 1 d U . .
H26' H 0.4311 0.4345 0.4980 0.125 Uiso 1 1 calc R . .
C27' C 0.4487(7) 0.655(5) 0.231(3) 0.108(14) Uani 1 1 d U . .
H27D H 0.4393 0.7060 0.1681 0.162 Uiso 1 1 calc R . .
H27E H 0.4568 0.5405 0.2201 0.162 Uiso 1 1 calc R . .
H27F H 0.4624 0.7390 0.2643 0.162 Uiso 1 1 calc R . .
N31 N 0.3500(7) 0.613(4) 0.584(3) 0.101(9) Uani 1 1 d U . .
C32 C 0.3638(7) 0.692(5) 0.676(3) 0.081(9) Uani 1 1 d U . .
C33 C 0.3441(4) 0.692(3) 0.731(2) 0.050(7) Uani 1 1 d U . .
H33 H 0.3493 0.7410 0.7944 0.061 Uiso 1 1 calc R . .
C34 C 0.3174(5) 0.626(4) 0.699(3) 0.060(8) Uani 1 1 d U . .
C35 C 0.3096(6) 0.549(4) 0.615(3) 0.068(9) Uani 1 1 d U . .
H35 H 0.2930 0.4913 0.5964 0.082 Uiso 1 1 calc R . .
C36 C 0.3257(6) 0.549(4) 0.550(3) 0.070(9) Uani 1 1 d U . .
H36 H 0.3195 0.5062 0.4852 0.084 Uiso 1 1 calc R . .
C37 C 0.3020(6) 0.632(4) 0.768(2) 0.069(9) Uani 1 1 d U . .
H37A H 0.2846 0.5821 0.7390 0.104 Uiso 1 1 calc R . .
H37B H 0.3004 0.7568 0.7877 0.104 Uiso 1 1 calc R . .
H37C H 0.3107 0.5604 0.8253 0.104 Uiso 1 1 calc R . .
N31' N 0.4013(5) 0.729(4) 0.615(2) 0.068(7) Uani 1 1 d U . .
C32' C 0.3900(7) 0.747(4) 0.685(3) 0.077(9) Uani 1 1 d U . .
C33' C 0.4017(7) 0.813(5) 0.795(3) 0.089(11) Uani 1 1 d U . .
H33' H 0.3945 0.8077 0.8490 0.107 Uiso 1 1 calc R . .
C34' C 0.4252(8) 0.879(4) 0.788(3) 0.097(11) Uani 1 1 d U . .
C35' C 0.4459(9) 0.886(5) 0.739(3) 0.113(11) Uani 1 1 d U . .
H35' H 0.4637 0.9229 0.7556 0.136 Uiso 1 1 calc R . .
C36' C 0.4235(8) 0.797(5) 0.636(3) 0.100(11) Uani 1 1 d U . .
H36' H 0.4302 0.8019 0.5809 0.120 Uiso 1 1 calc R . .
C37' C 0.4396(7) 0.934(4) 0.894(3) 0.095(14) Uani 1 1 d U . .
H37D H 0.4275 0.9215 0.9349 0.143 Uiso 1 1 calc R . .
H37E H 0.4455 1.0590 0.8958 0.143 Uiso 1 1 calc R . .
H37F H 0.4547 0.8550 0.9192 0.143 Uiso 1 1 calc R . .
O1 O 0.0080(2) -0.3212(16) 0.8772(11) 0.003(2) Uiso 1 1 d . . .
O2 O 0.2403(3) 0.748(2) 1.1050(13) 0.038(4) Uiso 1 1 d . . .
O3 O 0.0083(2) -0.1630(16) 0.8865(10) 0.016(3) Uiso 1 1 d . . .
O4 O 0.0074(7) -0.384(4) 0.868(3) 0.135(13) Uiso 1 1 d . . .
O5 O 0.2401(6) 0.706(4) 0.561(2) 0.157(12) Uiso 1 1 d . . .
O6 O 0.2547(7) 0.893(6) 0.883(3) 0.069(16) Uiso 0.49(6) 1 d P . .
O7 O 0.2429(6) 0.873(4) 0.634(2) 0.038(11) Uiso 0.48(4) 1 d P . .
O8 O 0.5109(10) 0.644(7) 0.415(4) 0.23(3) Uiso 0.86(6) 1 d P . .
O9 O 0.2567(5) 0.762(4) 0.913(2) 0.056(12) Uiso 0.63(6) 1 d P . .
O10 O 0.2564(3) 0.294(2) 0.8519(12) 0.033(4) Uiso 1 1 d . . .
O11 O 0.2394(15) 0.889(10) 1.161(6) 0.00(3) Uiso 0.12(3) 1 d P . .
O12 O 0.4911(3) 0.678(3) 0.6195(15) 0.052(4) Uiso 1 1 d . . .
O13 O 0.4928(3) 0.808(3) 0.6368(15) 0.064(5) Uiso 1 1 d . . .
O14 O 0.2587(3) 0.376(3) 0.8805(16) 0.057(5) Uiso 1 1 d . . .
O15 O 0.2415(3) 0.657(2) 1.1240(11) 0.027(3) Uiso 1 1 d . . .

loop_
_atom_site_aniso_label
_atom_site_aniso_U_11
_atom_site_aniso_U_22
_atom_site_aniso_U_33
_atom_site_aniso_U_23
_atom_site_aniso_U_13
_atom_site_aniso_U_12
Cu1 0.0240(10) 0.0191(10) 0.0109(10) -0.0012(14) 0.0103(11) 0.0002(14)
Cu2 0.078(2) 0.079(2) 0.092(3) -0.010(3) 0.017(3) 0.003(3)
Br1 0.0457(11) 0.0192(9) 0.0166(9) -0.0025(13) 0.0115(10) 0.0006(14)
Br2 0.099(2) 0.0695(18) 0.087(3) 0.001(3) 0.030(2) -0.004(3)
N1 0.014(8) 0.012(7) 0.012(8) 0.006(7) 0.008(7) 0.006(7)
C2 0.028(10) 0.002(8) 0.013(10) 0.010(8) 0.002(9) 0.003(8)
C3 0.043(11) 0.000(7) 0.003(10) 0.020(8) -0.004(9) -0.006(8)
C4 0.023(10) 0.010(9) 0.033(13) 0.008(10) -0.003(10) 0.002(7)
C5 0.037(12) 0.015(10) 0.018(12) -0.001(9) -0.027(10) -0.021(10)
C6 0.014(10) 0.013(10) 0.034(12) 0.013(9) 0.006(9) -0.004(8)
C7 0.054(16) 0.000(10) 0.062(18) -0.014(11) 0.019(14) -0.023(10)
N1' 0.022(9) 0.016(8) 0.014(9) 0.007(7) 0.000(7) 0.001(7)
C2' 0.037(11) 0.022(10) 0.008(10) -0.019(9) -0.004(9) 0.009(9)
C3' 0.022(10) 0.009(9) 0.027(12) 0.003(9) 0.012(9) -0.003(8)
C4' 0.052(13) 0.013(10) 0.032(14) 0.013(10) 0.006(11) 0.007(10)
C5' 0.029(11) 0.002(9) 0.039(14) 0.004(9) 0.014(10) -0.002(8)
C6' 0.046(13) 0.006(9) 0.014(10) -0.002(8) -0.002(9) -0.012(9)
C7' 0.076(19) 0.051(15) 0.030(15) 0.002(12) 0.043(14) 0.023(15)
N11 0.004(8) 0.018(8) 0.036(11) 0.014(8) 0.004(7) 0.008(7)
C12 0.029(10) 0.000(8) 0.007(9) 0.003(7) 0.011(8) -0.004(7)
C13 0.033(10) 0.013(9) 0.035(12) -0.010(10) 0.029(11) -0.016(8)
C14 0.065(14) 0.000(9) 0.023(12) 0.012(10) -0.009(12) -0.016(8)
C15 0.031(11) 0.020(10) 0.024(12) -0.008(9) 0.012(10) -0.014(9)
C16 0.067(15) 0.018(10) 0.011(11) 0.011(9) 0.001(10) -0.013(10)
C17 0.042(15) 0.081(18) 0.002(11) 0.023(11) -0.020(10) -0.045(13)
N11' 0.021(8) 0.004(7) 0.000(8) 0.001(6) 0.002(6) 0.000(6)
C12' 0.004(8) 0.000(7) 0.014(9) -0.016(7) 0.005(7) -0.002(6)
C13' 0.055(13) 0.033(12) 0.015(12) -0.004(11) -0.001(11) -0.036(11)
C14' 0.033(11) 0.010(9) 0.036(13) -0.007(9) 0.006(11) -0.011(8)
C15' 0.046(13) 0.007(9) 0.010(10) 0.005(8) -0.002(10) -0.012(9)
C16' 0.020(11) 0.008(9) 0.008(10) -0.002(8) -0.002(8) -0.003(8)
C17' 0.006(10) 0.023(11) 0.055(17) -0.025(11) -0.002(10) 0.005(9)
N21 0.068(16) 0.056(14) 0.13(2) 0.010(16) 0.022(16) -0.002(13)
C22 0.059(16) 0.075(17) 0.11(2) 0.011(17) 0.048(15) -0.023(14)
C23 0.051(16) 0.083(18) 0.08(2) 0.008(18) 0.021(17) -0.015(15)
C24 0.084(17) 0.032(13) 0.072(17) -0.007(13) 0.041(16) -0.014(12)
C25 0.019(12) 0.030(12) 0.089(18) 0.012(12) 0.033(12) 0.017(9)
C26 0.061(17) 0.032(13) 0.14(2) -0.020(16) 0.049(17) 0.007(13)
C27 0.047(17) 0.08(2) 0.045(19) -0.026(16) -0.018(14) 0.019(15)
N21' 0.038(14) 0.093(18) 0.11(2) 0.001(16) 0.028(14) -0.016(13)
C22' 0.059(16) 0.077(17) 0.09(2) 0.000(18) 0.031(16) 0.007(15)
C23' 0.081(18) 0.059(16) 0.10(2) -0.042(18) 0.035(19) -0.029(15)
C24' 0.063(17) 0.049(16) 0.09(2) -0.024(17) -0.003(18) 0.002(14)
C25' 0.07(2) 0.13(2) 0.08(2) -0.01(2) 0.023(17) 0.020(19)
C26' 0.08(2) 0.13(2) 0.09(2) 0.02(2) 0.004(19) 0.02(2)
C27' 0.10(3) 0.09(2) 0.13(4) 0.02(3) 0.03(3) 0.04(2)
N31 0.10(2) 0.093(18) 0.12(2) -0.007(18) 0.041(19) -0.003(17)
C32 0.084(18) 0.079(17) 0.080(19) 0.042(16) 0.021(16) 0.025(16)
C33 0.037(13) 0.043(13) 0.084(19) -0.006(14) 0.037(13) 0.012(11)
C34 0.045(14) 0.042(15) 0.10(2) 0.020(16) 0.035(16) 0.008(12)
C35 0.042(15) 0.036(15) 0.13(3) 0.011(16) 0.034(17) 0.020(12)
C36 0.058(17) 0.046(15) 0.13(2) -0.002(16) 0.058(17) 0.010(14)
C37 0.06(2) 0.08(2) 0.07(2) 0.020(18) 0.029(17) 0.023(17)
N31' 0.062(15) 0.082(15) 0.070(16) 0.033(13) 0.037(13) -0.007(13)
C32' 0.083(18) 0.065(16) 0.075(19) 0.009(16) 0.010(16) -0.018(15)
C33' 0.09(2) 0.075(18) 0.09(2) -0.007(18) 0.011(19) 0.012(18)
C34' 0.10(2) 0.058(16) 0.10(2) -0.034(18) -0.02(2) -0.034(16)
C35' 0.12(3) 0.12(2) 0.12(2) 0.00(2) 0.06(2) -0.01(2)
C36' 0.10(2) 0.11(2) 0.10(2) -0.01(2) 0.05(2) -0.01(2)
C37' 0.10(3) 0.07(2) 0.09(3) 0.02(2) -0.02(2) 0.01(2)

loop_
_atom_type_symbol
_atom_type_description
_atom_type_scat_dispersion_real
_atom_type_scat_dispersion_imag
_atom_type_scat_source
C C 0.0033 0.0016 'International Tables Vol C Tables 4.2.6.8 and 6.1.1.4'
H H 0.0000 0.0000 'International Tables Vol C Tables 4.2.6.8 and 6.1.1.4'
N N 0.0061 0.0033 'International Tables Vol C Tables 4.2.6.8 and 6.1.1.4'
O O 0.0106 0.0060 'International Tables Vol C Tables 4.2.6.8 and 6.1.1.4'
Cu Cu 0.3201 1.2651 'International Tables Vol C Tables 4.2.6.8 and 6.1.1.4'
Br Br -0.2901 2.4595 'International Tables Vol C Tables 4.2.6.8 and 6.1.1.4'

loop_
_geom_angle_atom_site_label_1
_geom_angle_atom_site_label_2
_geom_angle_atom_site_label_3
_geom_angle
_geom_angle_site_symmetry_1
_geom_angle_site_symmetry_3
_geom_angle_publ_flag
N1' Cu1 N11' 177.7(5) . . ?
N1' Cu1 N11 100.3(5) . . ?
N11' Cu1 N11 78.9(5) . . ?
N1' Cu1 N1 78.3(5) . . ?
N11' Cu1 N1 100.3(5) . . ?
N11 Cu1 N1 123.2(5) . . ?
N1' Cu1 Br1 91.8(4) . . ?
N11' Cu1 Br1 90.5(4) . . ?
N11 Cu1 Br1 118.5(5) . . ?
N1 Cu1 Br1 118.3(4) . . ?
N31 Cu2 N21 102.9(13) . . ?
N31 Cu2 N21' 174.4(13) . . ?
N21 Cu2 N21' 78.0(13) . . ?
N31 Cu2 N31' 84.1(13) . . ?
N21 Cu2 N31' 121.4(10) . . ?
N21' Cu2 N31' 90.6(11) . . ?
N31 Cu2 Br2 92.9(9) . . ?
N21 Cu2 Br2 120.6(9) . . ?
N21' Cu2 Br2 91.3(8) . . ?
N31' Cu2 Br2 116.9(8) . . ?
C2 N1 C6 117.3(13) . . ?
C2 N1 Cu1 114.4(9) . . ?
C6 N1 Cu1 128.0(10) . . ?
N1 C2 C3 123.8(13) . . ?
N1 C2 C2' 114.0(11) . . ?
C3 C2 C2' 121.9(12) . . ?
C4 C3 C2 120.0(14) . . ?
C5 C4 C3 112.5(14) . . ?
C5 C4 C7 123.9(15) . . ?
C3 C4 C7 123.5(15) . . ?
C6 C5 C4 124.9(16) . . ?
C5 C6 N1 120.8(15) . . ?
C2' N1' C6' 116.6(13) . . ?
C2' N1' Cu1 119.0(10) . . ?
C6' N1' Cu1 124.4(11) . . ?
N1' C2' C3' 124.6(13) . . ?
N1' C2' C2 113.9(12) . . ?
C3' C2' C2 121.4(12) . . ?
C2' C3' C4' 118.8(14) . . ?
C5' C4' C7' 122.7(16) . . ?
C5' C4' C3' 115.0(14) . . ?
C7' C4' C3' 122.3(16) . . ?
C6' C5' C4' 120.6(15) . . ?
C5' C6' N1' 124.1(15) . . ?
C12 N11 C16 116.4(13) . . ?
C12 N11 Cu1 115.7(9) . . ?
C16 N11 Cu1 127.9(11) . . ?
N11 C12 C13 122.8(13) . . ?
N11 C12 C12' 112.6(11) . . ?
C13 C12 C12' 124.1(12) . . ?
C12 C13 C14 121.8(14) . . ?
C15 C14 C13 112.6(13) . . ?
C15 C14 C17 125.0(16) . . ?
C13 C14 C17 122.3(16) . . ?
C16 C15 C14 122.0(15) . . ?
C15 C16 N11 124.1(16) . . ?
C12' N11' C16' 116.9(12) . . ?
C12' N11' Cu1 117.6(9) . . ?
C16' N11' Cu1 125.4(10) . . ?
N11' C12' C13' 125.4(13) . . ?
N11' C12' C12 115.2(11) . . ?
C13' C12' C12 119.4(12) . . ?
C12' C13' C14' 117.2(14) . . ?
C15' C14' C17' 122.9(15) . . ?
C15' C14' C13' 116.5(14) . . ?
C17' C14' C13' 120.3(14) . . ?
C16' C15' C14' 120.3(15) . . ?
C15' C16' N11' 123.6(14) . . ?
C22 N21 C26 115(3) . . ?
C22 N21 Cu2 121(3) . . ?
C26 N21 Cu2 123(3) . . ?
C23 C22 N21 125(3) . . ?
C23 C22 C22' 129(4) . . ?
N21 C22 C22' 104(3) . . ?
C22 C23 C24 121(4) . . ?
C25 C24 C23 121(3) . . ?
C25 C24 C27 116(3) . . ?
C23 C24 C27 121(3) . . ?
C24 C25 C26 119(2) . . ?
C25 C26 N21 118(3) . . ?
C22' N21' C26' 118(3) . . ?
C22' N21' Cu2 116(2) . . ?
C26' N21' Cu2 125(3) . . ?
N21' C22' C23' 125(3) . . ?
N21' C22' C22 120(4) . . ?
C23' C22' C22 114(4) . . ?
C24' C23' C22' 117(4) . . ?
C23' C24' C25' 123(4) . . ?
C23' C24' C27' 121(4) . . ?
C25' C24' C27' 112(3) . . ?
C24' C25' C26' 116(4) . . ?
N21' C26' C25' 113(4) . . ?
C36 N31 C32 133(4) . . ?
C36 N31 Cu2 118(3) . . ?
C32 N31 Cu2 109(3) . . ?
N31 C32 C33 104(3) . . ?
N31 C32 C32' 116(4) . . ?
C33 C32 C32' 141(4) . . ?
C34 C33 C32 127(3) . . ?
C35 C34 C33 119(3) . . ?
C35 C34 C37 124(3) . . ?
C33 C34 C37 117(3) . . ?
C36 C35 C34 121(3) . . ?
N31 C36 C35 116(4) . . ?
C36' N31' C32' 112(3) . . ?
C36' N31' Cu2 140(3) . . ?
C32' N31' Cu2 108(2) . . ?
N31' C32' C32 123(4) . . ?
N31' C32' C33' 131(3) . . ?
C32 C32' C33' 106(4) . . ?
C34' C33' C32' 98(4) . . ?
C33' C34' C35' 151(4) . . ?
C33' C34' C37' 103(4) . . ?
C35' C34' C37' 103(3) . . ?
C34' C35' C36' 88(3) . . ?
N31' C36' C35' 137(4) . . ?
O4 O1 O3 171(6) . . ?
O15 O2 O11 121(4) . . ?
O1 O3 O4 2.5(19) . . ?
O1 O4 O3 6(5) . . ?

loop_
_geom_bond_atom_site_label_1
_geom_bond_atom_site_label_2
_geom_bond_distance
_geom_bond_site_symmetry_2
_geom_bond_publ_flag
Cu1 N1' 1.923(14) . ?
Cu1 N11' 1.927(12) . ?
Cu1 N11 2.023(13) . ?
Cu1 N1 2.052(13) . ?
Cu1 Br1 2.462(2) . ?
Cu2 N31 1.99(3) . ?
Cu2 N21 1.93(3) . ?
Cu2 N21' 1.94(3) . ?
Cu2 N31' 2.07(3) . ?
Cu2 Br2 2.473(4) . ?
N1 C2 1.285(14) . ?
N1 C6 1.340(14) . ?
C2 C3 1.360(15) . ?
C2 C2' 1.464(16) . ?
C3 C4 1.400(15) . ?
C4 C5 1.355(17) . ?
C4 C7 1.431(17) . ?
C5 C6 1.322(16) . ?
N1' C2' 1.287(14) . ?
N1' C6' 1.326(15) . ?
C2' C3' 1.348(15) . ?
C3' C4' 1.415(16) . ?
C4' C5' 1.370(17) . ?
C4' C7' 1.423(16) . ?
C5' C6' 1.325(16) . ?
N11 C12 1.286(14) . ?
N11 C16 1.335(15) . ?
C12 C13 1.359(15) . ?
C12 C12' 1.468(16) . ?
C13 C14 1.410(16) . ?
C14 C15 1.369(17) . ?
C14 C17 1.422(16) . ?
C15 C16 1.328(16) . ?
N11' C12' 1.284(13) . ?
N11' C16' 1.338(14) . ?
C12' C13' 1.349(15) . ?
C13' C14' 1.421(16) . ?
C14' C15' 1.372(17) . ?
C14' C17' 1.430(17) . ?
C15' C16' 1.318(16) . ?
N21 C22 1.38(4) . ?
N21 C26 1.46(3) . ?
C22 C23 1.27(5) . ?
C22 C22' 1.46(4) . ?
C23 C24 1.44(4) . ?
C24 C25 1.26(4) . ?
C24 C27 1.55(4) . ?
C25 C26 1.51(4) . ?
N21' C22' 1.28(4) . ?
N21' C26' 1.44(4) . ?
C22' C23' 1.37(5) . ?
C23' C24' 1.27(4) . ?
C24' C25' 1.36(5) . ?
C24' C27' 1.48(5) . ?
C25' C26' 1.44(5) . ?
N31 C36 1.31(4) . ?
N31 C32 1.42(4) . ?
C32 C33 1.44(4) . ?
C32 C32' 1.39(4) . ?
C33 C34 1.42(3) . ?
C34 C35 1.28(4) . ?
C34 C37 1.42(4) . ?
C35 C36 1.40(4) . ?
N31' C36' 1.21(4) . ?
N31' C32' 1.29(4) . ?
C32' C33' 1.58(5) . ?
C33' C34' 1.34(5) . ?
C34' C35' 1.43(5) . ?
C34' C37' 1.54(5) . ?
C35' C36' 1.73(5) . ?
O1 O4 0.48(3) . ?
O1 O3 1.159(16) . ?
O2 O15 0.708(18) . ?
O2 O11 1.30(8) . ?
O3 O4 1.63(3) . ?
O5 O7 1.57(4) . ?
O6 O9 1.04(4) . ?
O10 O14 0.71(2) . ?
O12 O13 0.97(2) . ?
